data_4515412
loop_
_publ_author_name
'Chu, Manman'
'Qiu, Bing'
'Zhang, Wei'
'Zhou, Zhonghao'
'Yang, Xinzheng'
'Yan, Yongli'
'Yao, Jiannian'
'Li, Yong Jun'
'Zhao, Yong Sheng'

_publ_section_title
;
 Tailoring the Energy Levels and Cavity Structures toward Organic
 Cocrystal Microlasers.
;
_journal_issue 49
_journal_name_full 'ACS applied materials &amp; interfaces'
_journal_page_first 42740
_journal_page_last 42746
_journal_paper_doi 10.1021/acsami.8b16294
_journal_volume 10
_journal_year 2018
_chemical_formula_moiety '2(C13 H12 N2 O2), C6 F4 I2'
_chemical_formula_sum 'C32 H24 F4 I2 N4 O4'
_chemical_formula_weight 858.35
_space_group_crystal_system monoclinic
_space_group_IT_number 14
_space_group_name_Hall '-P 2yn'
_space_group_name_H-M_alt 'P 1 21/n 1'
_atom_sites_solution_hydrogens geom
_atom_sites_solution_primary dual
_audit_creation_date 2016-09-22
_audit_creation_method
;
Olex2 1.2
(compiled 2016.02.19 svn.r3266 for OlexSys, GUI svn.r5227)
;
_cell_angle_alpha 90
_cell_angle_beta 92.444(2)
_cell_angle_gamma 90
_cell_formula_units_Z 2
_cell_length_a 4.0342(8)
_cell_length_b 19.652(4)
_cell_length_c 19.647(4)
_cell_measurement_reflns_used 4659
_cell_measurement_temperature 173.1500
_cell_measurement_theta_max 27.4817
_cell_measurement_theta_min 1.4663
_cell_volume 1556.2(5)
_computing_cell_refinement 'CrystalClear (Rigaku Inc., 2007)'
_computing_data_collection 'CrystalClear (Rigaku Inc., 2007)'
_computing_data_reduction 'CrystalClear (Rigaku Inc., 2007)'
_computing_molecular_graphics 'Olex2 (Dolomanov et al., 2009)'
_computing_publication_material 'CIFTAB (Sheldrick, 2013)'
_computing_structure_refinement 'SHELXL (Sheldrick, 2014)'
_computing_structure_solution
;
'SHELXT (Sheldrick, 2014)'
;
_diffrn_ambient_temperature 173.1500
_diffrn_detector_area_resol_mean 28.5714
_diffrn_measured_fraction_theta_full 0.986
_diffrn_measured_fraction_theta_max 0.978
_diffrn_measurement_details
;
scan:
	Number of images: 360
	           Slice: -110.0000 - 70.0000
	     Image width: 0.5000
	        Exp time: 7.0000
	   Rotation axis: Omega
	           Omega: 0.0000
	             Chi: 45.0000
	             Phi: 90.0000
	             XTD: 44.9504
	          2theta: -19.9986
scan:
	Number of images: 240
	           Slice: -110.0000 - 10.0000
	     Image width: 0.5000
	        Exp time: 7.0000
	   Rotation axis: Omega
	           Omega: 0.0000
	             Chi: 45.0000
	             Phi: 270.0000
	             XTD: 44.9504
	          2theta: -19.9986
;
_diffrn_measurement_device
;
Saturn724+ (2x2 bin mode)
;
_diffrn_measurement_device_details
;
AFC10: Fixed Chi 2 circle
;
_diffrn_measurement_device_type 'Saturn724+ CCD'
_diffrn_measurement_method '\w scans at fixed \c = 45\%'
_diffrn_orient_matrix_type d*Trek
_diffrn_orient_matrix_UB_11 -0.2436
_diffrn_orient_matrix_UB_12 -0.0465
_diffrn_orient_matrix_UB_13 -0.0059
_diffrn_orient_matrix_UB_21 0.0096
_diffrn_orient_matrix_UB_22 -0.0500
_diffrn_orient_matrix_UB_23 -0.0011
_diffrn_orient_matrix_UB_31 -0.0031
_diffrn_orient_matrix_UB_32 -0.0017
_diffrn_orient_matrix_UB_33 0.0508
_diffrn_radiation_detector CCD
_diffrn_radiation_monochromator Confocal
_diffrn_radiation_type MoK\a
_diffrn_radiation_wavelength 0.71073
_diffrn_reflns_av_R_equivalents 0.0308
_diffrn_reflns_av_unetI/netI 0.0313
_diffrn_reflns_Laue_measured_fraction_full 0.986
_diffrn_reflns_Laue_measured_fraction_max 0.978
_diffrn_reflns_limit_h_max 5
_diffrn_reflns_limit_h_min -5
_diffrn_reflns_limit_k_max 23
_diffrn_reflns_limit_k_min -24
_diffrn_reflns_limit_l_max 25
_diffrn_reflns_limit_l_min -25
_diffrn_reflns_number 10207
_diffrn_reflns_point_group_measured_fraction_full 0.986
_diffrn_reflns_point_group_measured_fraction_max 0.978
_diffrn_reflns_theta_full 26.000
_diffrn_reflns_theta_max 27.486
_diffrn_reflns_theta_min 2.073
_diffrn_source 'Rotating Anode'
_diffrn_source_current 24.0000
_diffrn_source_power 1.2000
_diffrn_source_voltage 50.0000
_exptl_absorpt_coefficient_mu 2.089
_exptl_absorpt_correction_T_max 1.0000
_exptl_absorpt_correction_T_min 0.6913
_exptl_absorpt_correction_type multi-scan
_exptl_absorpt_process_details 'CrystalClear (Rigaku Inc., 2007)'
_exptl_crystal_colour yellow
_exptl_crystal_colour_primary yellow
_exptl_crystal_density_diffrn 1.832
_exptl_crystal_description needle
_exptl_crystal_F_000 836
_exptl_crystal_size_max 0.744
_exptl_crystal_size_mid 0.054
_exptl_crystal_size_min 0.047
_refine_diff_density_max 0.769
_refine_diff_density_min -0.452
_refine_diff_density_rms 0.081
_refine_ls_extinction_method none
_refine_ls_goodness_of_fit_ref 1.176
_refine_ls_hydrogen_treatment constr
_refine_ls_matrix_type full
_refine_ls_number_parameters 210
_refine_ls_number_reflns 3491
_refine_ls_number_restraints 0
_refine_ls_restrained_S_all 1.176
_refine_ls_R_factor_all 0.0367
_refine_ls_R_factor_gt 0.0326
_refine_ls_shift/su_max 0.000
_refine_ls_shift/su_mean 0.000
_refine_ls_structure_factor_coef Fsqd
_refine_ls_weighting_details 'w=1/[\s^2^(Fo^2^)+(0.0136P)^2^+1.8493P] where P=(Fo^2^+2Fc^2^)/3'
_refine_ls_weighting_scheme calc
_refine_ls_wR_factor_gt 0.0601
_refine_ls_wR_factor_ref 0.0624
_reflns_Friedel_coverage 0.000
_reflns_number_gt 3270
_reflns_number_total 3491
_reflns_threshold_expression 'I > 2\s(I)'
_cod_data_source_file am8b16294_si_002.cif
_cod_data_source_block MFC
_cod_original_cell_volume 1556.3(6)
_cod_database_code 4515412
_shelx_space_group_comment
;
The symmetry employed for this shelxl refinement is uniquely defined
by the following loop, which should always be used as a source of
symmetry information in preference to the above space-group names.
They are only intended as comments.
;
_diffrn_number_total 3607
_olex2_refinement_description
;
1. Fixed Uiso
 At 1.2 times of:
  All C(H) groups
 At 1.5 times of:
  All C(H,H,H) groups, All O(H) groups
2.a Aromatic/amide H refined with riding coordinates:
 C3(H3), C4(H4), C5(H5), C6(H6), C7(H7), C9(H9), C10(H10), C12(H12)
2.b Idealised Me refined as rotating group:
 C13(H13A,H13B,H13C)
2.c Idealised tetrahedral OH refined as rotating group:
 O1(H1)
;
_shelx_shelxl_version_number 2014/7
_olex2_submission_special_instructions 'No special instructions were received'

loop_
_space_group_symop_operation_xyz
'x, y, z'
'-x+1/2, y+1/2, -z+1/2'
'-x, -y, -z'
'x-1/2, -y-1/2, z-1/2'

loop_
_atom_site_label
_atom_site_type_symbol
_atom_site_fract_x
_atom_site_fract_y
_atom_site_fract_z
_atom_site_U_iso_or_equiv
_atom_site_adp_type
_atom_site_occupancy
_atom_site_site_symmetry_order
_atom_site_calc_flag
_atom_site_refinement_flags_posn
O1 O -0.0480(7) 0.93168(11) 0.64018(12) 0.0434(6) Uani 1 1 d .
H1 H 0.0541 0.9265 0.6054 0.065 Uiso 1 1 calc GR
O2 O 0.8028(6) 0.87594(12) 0.29530(11) 0.0386(5) Uani 1 1 d .
N1 N 0.2136(6) 0.86617(12) 0.54220(12) 0.0275(5) Uani 1 1 d .
N2 N 0.4985(6) 0.81183(13) 0.45227(12) 0.0287(5) Uani 1 1 d .
C1 C 0.0043(7) 0.81015(15) 0.63891(14) 0.0260(6) Uani 1 1 d .
C2 C -0.0960(7) 0.87065(16) 0.66964(15) 0.0306(6) Uani 1 1 d .
C3 C -0.2472(8) 0.86897(18) 0.73199(16) 0.0397(8) Uani 1 1 d .
H3 H -0.3104 0.9092 0.7527 0.048 Uiso 1 1 calc R
C4 C -0.3025(8) 0.80746(19) 0.76288(17) 0.0410(8) Uani 1 1 d .
H4 H -0.4041 0.8065 0.8045 0.049 Uiso 1 1 calc R
C5 C -0.2102(8) 0.74708(18) 0.73332(17) 0.0409(8) Uani 1 1 d .
H5 H -0.2511 0.7058 0.7546 0.049 Uiso 1 1 calc R
C6 C -0.0563(8) 0.74849(16) 0.67184(16) 0.0349(7) Uani 1 1 d .
H6 H 0.0081 0.7079 0.6520 0.042 Uiso 1 1 calc R
C7 C 0.1648(7) 0.81067(15) 0.57409(14) 0.0271(6) Uani 1 1 d .
H7 H 0.2334 0.7698 0.5555 0.032 Uiso 1 1 calc R
C8 C 0.3644(7) 0.86798(15) 0.47875(14) 0.0264(6) Uani 1 1 d .
C9 C 0.3654(7) 0.93024(15) 0.44529(14) 0.0285(6) Uani 1 1 d .
H9 H 0.2698 0.9680 0.4651 0.034 Uiso 1 1 calc R
C10 C 0.5072(8) 0.93645(16) 0.38286(15) 0.0302(6) Uani 1 1 d .
H10 H 0.5073 0.9778 0.3598 0.036 Uiso 1 1 calc R
C11 C 0.6492(7) 0.87880(16) 0.35597(14) 0.0283(6) Uani 1 1 d .
C12 C 0.6365(8) 0.81826(16) 0.39197(15) 0.0323(7) Uani 1 1 d .
H12 H 0.7298 0.7798 0.3730 0.039 Uiso 1 1 calc R
C13 C 0.7856(9) 0.93529(19) 0.25343(17) 0.0444(9) Uani 1 1 d .
H13A H 0.8929 0.9265 0.2116 0.067 Uiso 1 1 calc GR
H13B H 0.8949 0.9724 0.2769 0.067 Uiso 1 1 calc GR
H13C H 0.5574 0.9469 0.2436 0.067 Uiso 1 1 calc GR
I1 I 0.66501(5) 0.66327(2) 0.47825(2) 0.02946(7) Uani 1 1 d .
F3 F 0.9217(6) 0.55171(10) 0.37268(9) 0.0565(6) Uani 1 1 d .
F4 F 1.1925(6) 0.42922(10) 0.39046(9) 0.0567(6) Uani 1 1 d .
C14 C 0.8576(7) 0.56519(14) 0.49079(14) 0.0247(6) Uani 1 1 d .
C15 C 0.9574(8) 0.52714(15) 0.43630(14) 0.0302(7) Uani 1 1 d .
C16 C 1.0976(8) 0.46363(15) 0.44554(14) 0.0297(6) Uani 1 1 d .

loop_
_atom_site_aniso_label
_atom_site_aniso_U_11
_atom_site_aniso_U_22
_atom_site_aniso_U_33
_atom_site_aniso_U_23
_atom_site_aniso_U_13
_atom_site_aniso_U_12
O1 0.0650(17) 0.0226(12) 0.0442(13) 0.0016(10) 0.0222(12) 0.0060(11)
O2 0.0456(14) 0.0380(13) 0.0331(11) -0.0047(10) 0.0128(10) 0.0024(11)
N1 0.0304(13) 0.0239(13) 0.0282(12) 0.0002(10) 0.0010(10) 0.0033(11)
N2 0.0318(14) 0.0240(13) 0.0304(12) -0.0030(10) 0.0003(10) 0.0040(11)
C1 0.0244(15) 0.0252(15) 0.0282(13) 0.0009(11) -0.0030(11) 0.0005(12)
C2 0.0303(16) 0.0267(16) 0.0350(15) 0.0031(13) 0.0033(12) -0.0005(14)
C3 0.0423(19) 0.0390(19) 0.0387(17) -0.0037(14) 0.0108(15) 0.0012(16)
C4 0.0346(18) 0.054(2) 0.0352(16) 0.0071(15) 0.0070(14) -0.0056(17)
C5 0.0371(18) 0.041(2) 0.0440(19) 0.0170(15) -0.0005(14) -0.0070(16)
C6 0.0371(18) 0.0245(16) 0.0428(17) 0.0048(13) -0.0027(14) -0.0013(14)
C7 0.0272(15) 0.0225(15) 0.0312(14) -0.0045(12) -0.0028(11) 0.0027(13)
C8 0.0277(15) 0.0248(15) 0.0265(13) -0.0033(11) -0.0018(11) 0.0004(13)
C9 0.0312(16) 0.0212(15) 0.0328(15) -0.0030(11) 0.0004(12) 0.0034(13)
C10 0.0347(17) 0.0242(16) 0.0318(15) 0.0021(12) 0.0027(12) 0.0015(13)
C11 0.0270(15) 0.0303(17) 0.0274(14) -0.0040(12) -0.0005(11) 0.0001(13)
C12 0.0368(17) 0.0252(16) 0.0351(15) -0.0055(12) 0.0022(13) 0.0061(14)
C13 0.050(2) 0.050(2) 0.0338(16) 0.0040(15) 0.0099(15) -0.0005(18)
I1 0.02457(11) 0.02242(12) 0.04141(11) 0.00060(8) 0.00161(8) 0.00388(8)
F3 0.1036(19) 0.0404(12) 0.0259(9) 0.0068(8) 0.0064(10) 0.0251(12)
F4 0.1022(18) 0.0399(12) 0.0291(10) -0.0042(8) 0.0155(11) 0.0288(12)
C14 0.0231(14) 0.0188(14) 0.0323(14) -0.0007(11) 0.0031(11) 0.0027(12)
C15 0.0416(18) 0.0252(16) 0.0239(13) 0.0014(11) 0.0018(12) 0.0021(14)
C16 0.0393(17) 0.0266(16) 0.0236(13) -0.0032(11) 0.0066(12) 0.0031(14)

loop_
_atom_type_symbol
_atom_type_description
_atom_type_scat_dispersion_real
_atom_type_scat_dispersion_imag
_atom_type_scat_source
C C 0.0033 0.0016 'International Tables Vol C Tables 4.2.6.8 and 6.1.1.4'
H H 0.0000 0.0000 'International Tables Vol C Tables 4.2.6.8 and 6.1.1.4'
F F 0.0171 0.0103 'International Tables Vol C Tables 4.2.6.8 and 6.1.1.4'
I I -0.4742 1.8119 'International Tables Vol C Tables 4.2.6.8 and 6.1.1.4'
N N 0.0061 0.0033 'International Tables Vol C Tables 4.2.6.8 and 6.1.1.4'
O O 0.0106 0.0060 'International Tables Vol C Tables 4.2.6.8 and 6.1.1.4'

loop_
_geom_angle_atom_site_label_1
_geom_angle_atom_site_label_2
_geom_angle_atom_site_label_3
_geom_angle
_geom_angle_site_symmetry_1
_geom_angle_site_symmetry_3
C2 O1 H1 109.5 . .
C11 O2 C13 117.1(2) . .
C7 N1 C8 122.4(2) . .
C12 N2 C8 117.1(3) . .
C2 C1 C7 121.3(3) . .
C6 C1 C2 118.4(3) . .
C6 C1 C7 120.3(3) . .
O1 C2 C1 121.3(3) . .
O1 C2 C3 118.4(3) . .
C3 C2 C1 120.3(3) . .
C2 C3 H3 120.2 . .
C4 C3 C2 119.7(3) . .
C4 C3 H3 120.2 . .
C3 C4 H4 119.4 . .
C3 C4 C5 121.2(3) . .
C5 C4 H4 119.4 . .
C4 C5 H5 120.3 . .
C4 C5 C6 119.4(3) . .
C6 C5 H5 120.3 . .
C1 C6 H6 119.5 . .
C5 C6 C1 121.0(3) . .
C5 C6 H6 119.5 . .
N1 C7 C1 121.3(3) . .
N1 C7 H7 119.3 . .
C1 C7 H7 119.3 . .
N2 C8 N1 121.2(3) . .
N2 C8 C9 122.1(3) . .
C9 C8 N1 116.8(3) . .
C8 C9 H9 119.7 . .
C10 C9 C8 120.5(3) . .
C10 C9 H9 119.7 . .
C9 C10 H10 121.3 . .
C9 C10 C11 117.4(3) . .
C11 C10 H10 121.3 . .
O2 C11 C10 125.2(3) . .
O2 C11 C12 115.9(3) . .
C10 C11 C12 118.9(3) . .
N2 C12 C11 124.0(3) . .
N2 C12 H12 118.0 . .
C11 C12 H12 118.0 . .
O2 C13 H13A 109.5 . .
O2 C13 H13B 109.5 . .
O2 C13 H13C 109.5 . .
H13A C13 H13B 109.5 . .
H13A C13 H13C 109.5 . .
H13B C13 H13C 109.5 . .
C15 C14 I1 121.9(2) . .
C16 C14 I1 121.3(2) 3_766 .
C16 C14 C15 116.8(3) 3_766 .
F3 C15 C14 120.3(3) . .
F3 C15 C16 118.4(3) . .
C16 C15 C14 121.3(3) . .
F4 C16 C14 119.5(3) . 3_766
F4 C16 C15 118.6(3) . .
C14 C16 C15 121.9(3) 3_766 .

loop_
_geom_bond_atom_site_label_1
_geom_bond_atom_site_label_2
_geom_bond_distance
_geom_bond_site_symmetry_2
O1 H1 0.8200 .
O1 C2 1.349(4) .
O2 C11 1.368(3) .
O2 C13 1.427(4) .
N1 C7 1.277(4) .
N1 C8 1.411(4) .
N2 C8 1.344(4) .
N2 C12 1.336(4) .
C1 C2 1.401(4) .
C1 C6 1.400(4) .
C1 C7 1.453(4) .
C2 C3 1.392(4) .
C3 H3 0.9300 .
C3 C4 1.375(5) .
C4 H4 0.9300 .
C4 C5 1.379(5) .
C5 H5 0.9300 .
C5 C6 1.382(4) .
C6 H6 0.9300 .
C7 H7 0.9300 .
C8 C9 1.389(4) .
C9 H9 0.9300 .
C9 C10 1.381(4) .
C10 H10 0.9300 .
C10 C11 1.384(4) .
C11 C12 1.386(4) .
C12 H12 0.9300 .
C13 H13A 0.9600 .
C13 H13B 0.9600 .
C13 H13C 0.9600 .
I1 C14 2.089(3) .
F3 C15 1.342(3) .
F4 C16 1.346(3) .
C14 C15 1.380(4) .
C14 C16 1.378(4) 3_766
C15 C16 1.379(4) .
C16 C14 1.378(4) 3_766

loop_
_geom_hbond_atom_site_label_D
_geom_hbond_atom_site_label_H
_geom_hbond_atom_site_label_A
_geom_hbond_distance_DH
_geom_hbond_distance_HA
_geom_hbond_distance_DA
_geom_hbond_angle_DHA
O1 H1 N1 0.82 1.85 2.579(3) 147.2

loop_
_geom_torsion_atom_site_label_1
_geom_torsion_atom_site_label_2
_geom_torsion_atom_site_label_3
_geom_torsion_atom_site_label_4
_geom_torsion
_geom_torsion_site_symmetry_1
_geom_torsion_site_symmetry_4
O1 C2 C3 C4 179.3(3) . .
O2 C11 C12 N2 179.5(3) . .
N1 C8 C9 C10 -179.8(3) . .
N2 C8 C9 C10 -0.2(5) . .
C1 C2 C3 C4 -1.0(5) . .
C2 C1 C6 C5 -0.2(5) . .
C2 C1 C7 N1 -1.5(4) . .
C2 C3 C4 C5 0.2(5) . .
C3 C4 C5 C6 0.6(5) . .
C4 C5 C6 C1 -0.6(5) . .
C6 C1 C2 O1 -179.3(3) . .
C6 C1 C2 C3 1.0(4) . .
C6 C1 C7 N1 177.9(3) . .
C7 N1 C8 N2 -7.6(4) . .
C7 N1 C8 C9 172.1(3) . .
C7 C1 C2 O1 0.1(4) . .
C7 C1 C2 C3 -179.5(3) . .
C7 C1 C6 C5 -179.7(3) . .
C8 N1 C7 C1 -179.1(3) . .
C8 N2 C12 C11 0.2(5) . .
C8 C9 C10 C11 -0.7(4) . .
C9 C10 C11 O2 -179.3(3) . .
C9 C10 C11 C12 1.2(4) . .
C10 C11 C12 N2 -1.0(5) . .
C12 N2 C8 N1 -179.9(3) . .
C12 N2 C8 C9 0.4(4) . .
C13 O2 C11 C10 -6.6(4) . .
C13 O2 C11 C12 172.9(3) . .
I1 C14 C15 F3 -2.4(4) . .
I1 C14 C15 C16 177.1(2) . .
F3 C15 C16 F4 0.1(5) . .
F3 C15 C16 C14 -179.9(3) . 3_766
C14 C15 C16 F4 -179.5(3) . .
C14 C15 C16 C14 0.6(5) . 3_766
C16 C14 C15 F3 179.9(3) 3_766 .
C16 C14 C15 C16 -0.5(5) 3_766 .
